data_2210588
loop_
_publ_author_name
'Chen, Xin'
'Yu, Ming'

_publ_section_title
;(<i>E</i>)-2-{2-[(1,5-Dimethyl-3-oxo-1-phenyl-2,3-dihydro-1<i>H</i>-pyrazol-4-ylimino)methyl]phenoxy}ethyl
 <i>p</i>-toluenesulfonate
;
_journal_coeditor_code EZ2036
_journal_issue 10
_journal_name_full 'Acta Crystallographica Section E'
_journal_page_first o4728
_journal_page_last o4729
_journal_paper_doi 10.1107/S1600536806038839
_journal_volume 62
_journal_year 2006
_chemical_formula_iupac 'C27 H27 N3 O5 S'
_chemical_formula_moiety 'C27 H27 N3 O5 S'
_chemical_formula_sum 'C27 H27 N3 O5 S'
_chemical_formula_weight 505.59
_chemical_name_systematic
;
(E)-2-{2-[(1,5-Dimethyl-3-oxo-1-phenyl-2,3-dihydro-1H-pyrazol-4-
ylimino)methyl]phenoxy}ethyl p-toluenesulfonate
;
_space_group_IT_number 14
_symmetry_cell_setting monoclinic
_symmetry_space_group_name_Hall '-P 2ybc'
_symmetry_space_group_name_H-M 'P 1 21/c 1'
_atom_sites_solution_hydrogens geom
_atom_sites_solution_primary direct
_atom_sites_solution_secondary difmap
_audit_creation_method SHELXL-97
_cell_angle_alpha 90.00
_cell_angle_beta 106.453(3)
_cell_angle_gamma 90.00
_cell_formula_units_Z 4
_cell_length_a 12.505(2)
_cell_length_b 25.713(4)
_cell_length_c 8.1019(14)
_cell_measurement_reflns_used 3196
_cell_measurement_temperature 294(2)
_cell_measurement_theta_max 25.7
_cell_measurement_theta_min 2.7
_cell_volume 2498.4(7)
_computing_cell_refinement 'SAINT (Bruker, 1999)'
_computing_data_collection 'SMART (Bruker, 1999)'
_computing_data_reduction SAINT
_computing_molecular_graphics 'SHELXTL (Sheldrick, 1997b)'
_computing_publication_material SHELXTL
_computing_structure_refinement 'SHELXL97 (Sheldrick, 1997a)'
_computing_structure_solution 'SHELXS97 (Sheldrick, 1997a)'
_diffrn_ambient_temperature 294(2)
_diffrn_measured_fraction_theta_full 0.993
_diffrn_measured_fraction_theta_max 0.993
_diffrn_measurement_device_type 'Bruker SMART APEX CCD area-detector'
_diffrn_measurement_method '\f and \w'
_diffrn_radiation_monochromator graphite
_diffrn_radiation_source 'fine-focus sealed tube'
_diffrn_radiation_type MoK\a
_diffrn_radiation_wavelength 0.71073
_diffrn_reflns_av_R_equivalents 0.040
_diffrn_reflns_av_sigmaI/netI 0.050
_diffrn_reflns_limit_h_max 14
_diffrn_reflns_limit_h_min -15
_diffrn_reflns_limit_k_max 32
_diffrn_reflns_limit_k_min -27
_diffrn_reflns_limit_l_max 10
_diffrn_reflns_limit_l_min -7
_diffrn_reflns_number 13959
_diffrn_reflns_theta_full 26.4
_diffrn_reflns_theta_max 26.4
_diffrn_reflns_theta_min 1.7
_diffrn_standards_number 0
_exptl_absorpt_coefficient_mu 0.173
_exptl_absorpt_correction_T_max 0.966
_exptl_absorpt_correction_T_min 0.921
_exptl_absorpt_correction_type multi-scan
_exptl_absorpt_process_details '(SADABS; Sheldrick, 1996)'
_exptl_crystal_colour yellow
_exptl_crystal_density_diffrn 1.344
_exptl_crystal_density_method 'not measured'
_exptl_crystal_description block
_exptl_crystal_F_000 1064
_exptl_crystal_size_max 0.36
_exptl_crystal_size_mid 0.30
_exptl_crystal_size_min 0.20
_refine_diff_density_max 0.28
_refine_diff_density_min -0.27
_refine_ls_extinction_method none
_refine_ls_goodness_of_fit_ref 1.00
_refine_ls_hydrogen_treatment constr
_refine_ls_matrix_type full
_refine_ls_number_parameters 328
_refine_ls_number_reflns 5072
_refine_ls_number_restraints 12
_refine_ls_restrained_S_all 1.02
_refine_ls_R_factor_all 0.105
_refine_ls_R_factor_gt 0.045
_refine_ls_shift/su_max 0.002
_refine_ls_shift/su_mean 0.000
_refine_ls_structure_factor_coef Fsqd
_refine_ls_weighting_details 'calc w=1/[\s^2^(Fo^2^)+(0.0595P)^2^+0.3756P] where P=(Fo^2^+2Fc^2^)/3'
_refine_ls_weighting_scheme calc
_refine_ls_wR_factor_gt 0.107
_refine_ls_wR_factor_ref 0.134
_reflns_number_gt 2744
_reflns_number_total 5072
_reflns_threshold_expression I>2\s(I)
_cod_data_source_file ez2036.cif
_cod_data_source_block I
_cod_original_sg_symbol_H-M 'P 21/c'
_cod_database_code 2210588
_cod_database_fobs_code 2210588

loop_
_symmetry_equiv_pos_as_xyz
'x, y, z'
'-x, y+1/2, -z+1/2'
'-x, -y, -z'
'x, -y-1/2, z-1/2'

loop_
_atom_site_type_symbol
_atom_site_label
_atom_site_fract_x
_atom_site_fract_y
_atom_site_fract_z
_atom_site_U_iso_or_equiv
_atom_site_adp_type
_atom_site_calc_flag
_atom_site_refinement_flags
_atom_site_occupancy
S S1 0.45590(7) 0.16906(3) 0.80662(10) 0.0737(3) Uani d . 1
O O1 0.5491(2) 0.20264(7) 0.8312(3) 0.1030(8) Uani d U 1
O O2 0.3921(2) 0.17000(9) 0.9264(3) 0.1107(9) Uani d U 1
O O3 0.36823(14) 0.18223(6) 0.6300(2) 0.0634(5) Uani d . 1
O O4 0.22904(15) 0.16832(6) 0.2940(2) 0.0658(5) Uani d . 1
O O5 0.19130(13) 0.01160(6) 0.5031(2) 0.0572(5) Uani d . 1
N N1 -0.00317(16) 0.05637(7) 0.1972(2) 0.0473(5) Uani d . 1
N N2 0.08667(15) -0.06385(7) 0.4270(2) 0.0473(5) Uani d . 1
N N3 -0.00618(15) -0.07849(7) 0.2919(2) 0.0459(5) Uani d . 1
C C1 0.5882(3) -0.05138(11) 0.7130(4) 0.0913(11) Uani d . 1
H H1A 0.6046 -0.0695 0.8210 0.137 Uiso calc R 1
H H1B 0.6526 -0.0518 0.6709 0.137 Uiso calc R 1
H H1C 0.5272 -0.0682 0.6313 0.137 Uiso calc R 1
C C2 0.5572(2) 0.00379(10) 0.7378(3) 0.0581(7) Uani d . 1
C C3 0.6287(2) 0.04402(11) 0.7408(4) 0.0663(8) Uani d . 1
H H3 0.6989 0.0371 0.7281 0.080 Uiso calc R 1
C C4 0.5996(2) 0.09471(10) 0.7623(4) 0.0636(7) Uani d . 1
H H4 0.6501 0.1215 0.7654 0.076 Uiso calc R 1
C C5 0.4962(2) 0.10541(9) 0.7791(3) 0.0512(6) Uani d . 1
C C6 0.4227(2) 0.06596(11) 0.7720(5) 0.0885(11) Uani d . 1
H H6 0.3515 0.0729 0.7808 0.106 Uiso calc R 1
C C7 0.4543(3) 0.01569(11) 0.7516(5) 0.0947(12) Uani d . 1
H H7 0.4035 -0.0111 0.7472 0.114 Uiso calc R 1
C C8 0.4086(2) 0.18687(10) 0.4780(4) 0.0619(7) Uani d . 1
H H8A 0.4330 0.1533 0.4480 0.074 Uiso calc R 1
H H8B 0.4711 0.2108 0.5004 0.074 Uiso calc R 1
C C9 0.3144(2) 0.20671(10) 0.3350(4) 0.0630(7) Uani d . 1
H H9A 0.2857 0.2387 0.3697 0.076 Uiso calc R 1
H H9B 0.3399 0.2140 0.2349 0.076 Uiso calc R 1
C C10 0.1266(2) 0.18246(9) 0.1886(3) 0.0505(6) Uani d . 1
C C11 0.1047(3) 0.23007(10) 0.1050(4) 0.0657(8) Uani d . 1
H H11 0.1616 0.2543 0.1162 0.079 Uiso calc R 1
C C12 -0.0012(3) 0.24111(10) 0.0060(4) 0.0720(8) Uani d . 1
H H12 -0.0158 0.2729 -0.0504 0.086 Uiso calc R 1
C C13 -0.0861(3) 0.20587(11) -0.0112(4) 0.0696(8) Uani d . 1
H H13 -0.1582 0.2142 -0.0753 0.083 Uiso calc R 1
C C14 -0.0634(2) 0.15779(10) 0.0674(3) 0.0613(7) Uani d . 1
H H14 -0.1206 0.1336 0.0533 0.074 Uiso calc R 1
C C15 0.0433(2) 0.14498(9) 0.1671(3) 0.0473(6) Uani d . 1
C C16 0.0673(2) 0.09326(9) 0.2452(3) 0.0456(6) Uani d . 1
H H16 0.1339 0.0873 0.3299 0.055 Uiso calc R 1
C C17 0.01885(18) 0.00691(8) 0.2687(3) 0.0418(5) Uani d . 1
C C18 0.10893(19) -0.01082(9) 0.4105(3) 0.0440(6) Uani d . 1
C C19 -0.04957(18) -0.03433(9) 0.2066(3) 0.0437(6) Uani d . 1
C C20 -0.15815(19) -0.03423(10) 0.0731(3) 0.0570(7) Uani d . 1
H H20A -0.1682 -0.0667 0.0124 0.086 Uiso calc R 1
H H20B -0.1599 -0.0063 -0.0063 0.086 Uiso calc R 1
H H20C -0.2170 -0.0296 0.1264 0.086 Uiso calc R 1
C C21 -0.0749(2) -0.12161(10) 0.3209(4) 0.0621(7) Uani d . 1
H H21A -0.1299 -0.1087 0.3725 0.093 Uiso calc R 1
H H21B -0.0286 -0.1466 0.3962 0.093 Uiso calc R 1
H H21C -0.1114 -0.1379 0.2130 0.093 Uiso calc R 1
C C22 0.16838(19) -0.10137(8) 0.5074(3) 0.0458(6) Uani d . 1
C C23 0.1866(2) -0.14484(10) 0.4197(4) 0.0599(7) Uani d . 1
H H23 0.1455 -0.1500 0.3057 0.072 Uiso calc R 1
C C24 0.2660(2) -0.18078(11) 0.5017(5) 0.0741(8) Uani d . 1
H H24 0.2772 -0.2105 0.4433 0.089 Uiso calc R 1
C C25 0.3283(3) -0.17300(12) 0.6683(5) 0.0760(9) Uani d . 1
H H25 0.3823 -0.1971 0.7229 0.091 Uiso calc R 1
C C26 0.3104(2) -0.12957(13) 0.7534(4) 0.0806(9) Uani d . 1
H H26 0.3533 -0.1239 0.8661 0.097 Uiso calc R 1
C C27 0.2292(2) -0.09370(10) 0.6746(3) 0.0615(7) Uani d . 1
H H27 0.2163 -0.0647 0.7349 0.074 Uiso calc R 1

loop_
_atom_site_aniso_label
_atom_site_aniso_U_11
_atom_site_aniso_U_22
_atom_site_aniso_U_33
_atom_site_aniso_U_12
_atom_site_aniso_U_13
_atom_site_aniso_U_23
S1 0.1026(6) 0.0456(4) 0.0677(5) 0.0200(4) 0.0154(5) -0.0035(3)
O1 0.1225(18) 0.0475(11) 0.1099(18) -0.0119(12) -0.0143(14) -0.0110(11)
O2 0.174(2) 0.0966(17) 0.0765(15) 0.0682(16) 0.0594(16) 0.0095(12)
O3 0.0740(12) 0.0487(10) 0.0696(12) 0.0156(9) 0.0236(10) 0.0066(9)
O4 0.0685(12) 0.0356(9) 0.0857(13) -0.0081(9) 0.0097(11) 0.0118(9)
O5 0.0482(10) 0.0447(10) 0.0724(12) -0.0084(8) 0.0072(9) -0.0034(9)
N1 0.0505(12) 0.0385(11) 0.0562(13) 0.0026(9) 0.0204(10) 0.0016(9)
N2 0.0463(12) 0.0362(11) 0.0550(12) -0.0020(9) 0.0070(10) 0.0010(9)
N3 0.0432(11) 0.0363(10) 0.0566(13) -0.0062(9) 0.0118(10) -0.0036(9)
C1 0.105(3) 0.0519(18) 0.096(2) 0.0246(17) -0.004(2) -0.0087(16)
C2 0.0543(17) 0.0460(15) 0.0634(17) 0.0106(13) -0.0002(13) -0.0032(12)
C3 0.0544(17) 0.0659(19) 0.082(2) 0.0172(15) 0.0247(15) 0.0084(15)
C4 0.0529(16) 0.0493(16) 0.087(2) -0.0048(13) 0.0165(15) 0.0056(14)
C5 0.0506(15) 0.0431(14) 0.0594(16) 0.0038(12) 0.0148(12) -0.0024(12)
C6 0.0574(18) 0.0529(19) 0.167(3) 0.0072(15) 0.051(2) 0.0084(19)
C7 0.0603(19) 0.0443(17) 0.177(4) -0.0079(15) 0.028(2) 0.0030(19)
C8 0.0694(18) 0.0440(15) 0.0749(19) -0.0022(13) 0.0244(16) 0.0007(13)
C9 0.0765(19) 0.0395(14) 0.0706(18) -0.0127(13) 0.0172(15) 0.0049(13)
C10 0.0675(17) 0.0335(13) 0.0483(14) 0.0010(12) 0.0129(13) -0.0010(10)
C11 0.093(2) 0.0376(14) 0.0627(18) -0.0036(14) 0.0160(17) 0.0042(12)
C12 0.112(2) 0.0377(15) 0.0564(17) 0.0116(17) 0.0088(17) 0.0038(13)
C13 0.085(2) 0.0468(16) 0.0661(18) 0.0161(15) 0.0034(15) -0.0029(14)
C14 0.0697(18) 0.0454(15) 0.0646(17) 0.0041(13) 0.0123(15) -0.0020(13)
C15 0.0623(16) 0.0347(13) 0.0470(14) 0.0044(12) 0.0189(12) -0.0025(10)
C16 0.0517(14) 0.0399(13) 0.0475(14) 0.0019(12) 0.0180(12) 0.0005(11)
C17 0.0422(13) 0.0350(12) 0.0512(14) -0.0002(10) 0.0181(11) -0.0002(10)
C18 0.0429(14) 0.0375(13) 0.0549(15) -0.0039(11) 0.0193(12) -0.0036(11)
C19 0.0433(13) 0.0415(13) 0.0491(14) 0.0004(11) 0.0177(11) -0.0012(11)
C20 0.0472(15) 0.0560(16) 0.0652(17) -0.0024(12) 0.0117(13) -0.0028(13)
C21 0.0620(17) 0.0512(15) 0.0716(18) -0.0182(13) 0.0166(14) 0.0005(13)
C22 0.0459(14) 0.0373(13) 0.0550(15) -0.0019(11) 0.0155(12) 0.0043(11)
C23 0.0676(17) 0.0458(15) 0.0670(17) 0.0044(13) 0.0204(14) -0.0022(13)
C24 0.073(2) 0.0503(17) 0.104(3) 0.0120(15) 0.0328(19) 0.0002(16)
C25 0.069(2) 0.063(2) 0.096(3) 0.0226(16) 0.0231(19) 0.0211(18)
C26 0.071(2) 0.091(2) 0.070(2) 0.0196(18) 0.0039(16) 0.0115(18)
C27 0.0625(17) 0.0596(16) 0.0601(18) 0.0106(14) 0.0134(14) -0.0012(13)

loop_
_atom_type_symbol
_atom_type_description
_atom_type_scat_dispersion_real
_atom_type_scat_dispersion_imag
_atom_type_scat_source
C C 0.0033 0.0016 'International Tables Vol C Tables 4.2.6.8 and 6.1.1.4'
H H 0.0000 0.0000 'International Tables Vol C Tables 4.2.6.8 and 6.1.1.4'
N N 0.0061 0.0033 'International Tables Vol C Tables 4.2.6.8 and 6.1.1.4'
O O 0.0106 0.0060 'International Tables Vol C Tables 4.2.6.8 and 6.1.1.4'
S S 0.1246 0.1234 'International Tables Vol C Tables 4.2.6.8 and 6.1.1.4'

loop_
_geom_angle_atom_site_label_1
_geom_angle_atom_site_label_2
_geom_angle_atom_site_label_3
_geom_angle
_geom_angle_publ_flag
O1 S1 O2 119.45(17) ?
O1 S1 O3 109.26(12) ?
O2 S1 O3 103.68(13) ?
O1 S1 C5 109.46(13) ?
O2 S1 C5 109.99(13) ?
O3 S1 C5 103.74(11) ?
C8 O3 S1 117.77(16) ?
C10 O4 C9 117.89(18) ?
C16 N1 C17 120.9(2) yes
N3 N2 C18 109.16(17) yes
N3 N2 C22 120.28(17) ?
C18 N2 C22 124.45(18) ?
C19 N3 N2 107.20(17) yes
C19 N3 C21 123.15(19) ?
N2 N3 C21 118.17(18) ?
C2 C1 H1A 109.5 ?
C2 C1 H1B 109.5 ?
H1A C1 H1B 109.5 ?
C2 C1 H1C 109.5 ?
H1A C1 H1C 109.5 ?
H1B C1 H1C 109.5 ?
C7 C2 C3 117.4(2) ?
C7 C2 C1 120.7(3) ?
C3 C2 C1 121.9(3) ?
C2 C3 C4 121.7(3) ?
C2 C3 H3 119.2 ?
C4 C3 H3 119.2 ?
C5 C4 C3 119.6(2) ?
C5 C4 H4 120.2 ?
C3 C4 H4 120.2 ?
C6 C5 C4 119.6(2) ?
C6 C5 S1 119.2(2) ?
C4 C5 S1 121.2(2) ?
C5 C6 C7 119.5(3) ?
C5 C6 H6 120.2 ?
C7 C6 H6 120.2 ?
C2 C7 C6 122.2(3) ?
C2 C7 H7 118.9 ?
C6 C7 H7 118.9 ?
O3 C8 C9 107.3(2) ?
O3 C8 H8A 110.3 ?
C9 C8 H8A 110.3 ?
O3 C8 H8B 110.3 ?
C9 C8 H8B 110.3 ?
H8A C8 H8B 108.5 ?
O4 C9 C8 108.7(2) ?
O4 C9 H9A 110.0 ?
C8 C9 H9A 110.0 ?
O4 C9 H9B 110.0 ?
C8 C9 H9B 110.0 ?
H9A C9 H9B 108.3 ?
O4 C10 C11 123.9(2) ?
O4 C10 C15 115.3(2) ?
C11 C10 C15 120.8(2) ?
C12 C11 C10 119.5(3) ?
C12 C11 H11 120.2 ?
C10 C11 H11 120.2 ?
C11 C12 C13 121.0(3) ?
C11 C12 H12 119.5 ?
C13 C12 H12 119.5 ?
C12 C13 C14 119.4(3) ?
C12 C13 H13 120.3 ?
C14 C13 H13 120.3 ?
C13 C14 C15 121.2(3) ?
C13 C14 H14 119.4 ?
C15 C14 H14 119.4 ?
C14 C15 C10 118.0(2) ?
C14 C15 C16 120.7(2) ?
C10 C15 C16 121.3(2) ?
N1 C16 C15 120.2(2) yes
N1 C16 H16 119.9 ?
C15 C16 H16 119.9 ?
C19 C17 N1 121.8(2) ?
C19 C17 C18 108.41(19) ?
N1 C17 C18 129.8(2) ?
O5 C18 N2 123.3(2) ?
O5 C18 C17 132.0(2) ?
N2 C18 C17 104.61(19) ?
N3 C19 C17 110.05(19) ?
N3 C19 C20 121.7(2) ?
C17 C19 C20 128.2(2) ?
C19 C20 H20A 109.5 ?
C19 C20 H20B 109.5 ?
H20A C20 H20B 109.5 ?
C19 C20 H20C 109.5 ?
H20A C20 H20C 109.5 ?
H20B C20 H20C 109.5 ?
N3 C21 H21A 109.5 ?
N3 C21 H21B 109.5 ?
H21A C21 H21B 109.5 ?
N3 C21 H21C 109.5 ?
H21A C21 H21C 109.5 ?
H21B C21 H21C 109.5 ?
C27 C22 C23 120.1(2) ?
C27 C22 N2 118.8(2) ?
C23 C22 N2 121.1(2) ?
C22 C23 C24 119.7(3) ?
C22 C23 H23 120.1 ?
C24 C23 H23 120.1 ?
C25 C24 C23 120.5(3) ?
C25 C24 H24 119.8 ?
C23 C24 H24 119.8 ?
C26 C25 C24 119.3(3) ?
C26 C25 H25 120.4 ?
C24 C25 H25 120.4 ?
C25 C26 C27 121.0(3) ?
C25 C26 H26 119.5 ?
C27 C26 H26 119.5 ?
C22 C27 C26 119.3(3) ?
C22 C27 H27 120.3 ?
C26 C27 H27 120.3 ?

loop_
_geom_bond_atom_site_label_1
_geom_bond_atom_site_label_2
_geom_bond_distance
_geom_bond_publ_flag
S1 O1 1.418(2) ?
S1 O2 1.421(2) ?
S1 O3 1.5736(19) ?
S1 C5 1.746(2) ?
O3 C8 1.462(3) ?
O4 C10 1.372(3) ?
O4 C9 1.422(3) ?
O5 C18 1.232(2) ?
N1 C16 1.278(3) yes
N1 C17 1.392(3) yes
N2 N3 1.403(2) yes
N2 C18 1.406(3) ?
N2 C22 1.422(3) ?
N3 C19 1.360(3) ?
N3 C21 1.462(3) ?
C1 C2 1.499(4) ?
C1 H1A 0.9600 ?
C1 H1B 0.9600 ?
C1 H1C 0.9600 ?
C2 C7 1.358(4) ?
C2 C3 1.362(4) ?
C3 C4 1.377(4) ?
C3 H3 0.9300 ?
C4 C5 1.365(3) ?
C4 H4 0.9300 ?
C5 C6 1.359(4) ?
C6 C7 1.375(4) ?
C6 H6 0.9300 ?
C7 H7 0.9300 ?
C8 C9 1.489(3) ?
C8 H8A 0.9700 ?
C8 H8B 0.9700 ?
C9 H9A 0.9700 ?
C9 H9B 0.9700 ?
C10 C11 1.388(3) ?
C10 C15 1.394(3) ?
C11 C12 1.370(4) ?
C11 H11 0.9300 ?
C12 C13 1.373(4) ?
C12 H12 0.9300 ?
C13 C14 1.383(3) ?
C13 H13 0.9300 ?
C14 C15 1.389(3) ?
C14 H14 0.9300 ?
C15 C16 1.467(3) ?
C16 H16 0.9300 ?
C17 C19 1.366(3) ?
C17 C18 1.437(3) ?
C19 C20 1.477(3) ?
C20 H20A 0.9600 ?
C20 H20B 0.9600 ?
C20 H20C 0.9600 ?
C21 H21A 0.9600 ?
C21 H21B 0.9600 ?
C21 H21C 0.9600 ?
C22 C27 1.367(3) ?
C22 C23 1.378(3) ?
C23 C24 1.382(4) ?
C23 H23 0.9300 ?
C24 C25 1.369(4) ?
C24 H24 0.9300 ?
C25 C26 1.364(4) ?
C25 H25 0.9300 ?
C26 C27 1.386(4) ?
C26 H26 0.9300 ?
C27 H27 0.9300 ?

loop_
_geom_torsion_atom_site_label_1
_geom_torsion_atom_site_label_2
_geom_torsion_atom_site_label_3
_geom_torsion_atom_site_label_4
_geom_torsion
O1 S1 O3 C8 48.7(2)
O2 S1 O3 C8 177.13(18)
C5 S1 O3 C8 -67.93(19)
C18 N2 N3 C19 -7.7(2)
C22 N2 N3 C19 -161.4(2)
C18 N2 N3 C21 -152.3(2)
C22 N2 N3 C21 54.0(3)
C7 C2 C3 C4 1.9(4)
C1 C2 C3 C4 179.5(3)
C2 C3 C4 C5 -0.8(4)
C3 C4 C5 C6 -0.9(4)
C3 C4 C5 S1 180.0(2)
O1 S1 C5 C6 173.0(3)
O2 S1 C5 C6 39.9(3)
O3 S1 C5 C6 -70.5(3)
O1 S1 C5 C4 -7.9(3)
O2 S1 C5 C4 -141.0(2)
O3 S1 C5 C4 108.6(2)
C4 C5 C6 C7 1.4(5)
S1 C5 C6 C7 -179.5(3)
C3 C2 C7 C6 -1.5(5)
C1 C2 C7 C6 -179.1(3)
C5 C6 C7 C2 -0.2(6)
S1 O3 C8 C9 -172.03(16)
C10 O4 C9 C8 167.9(2)
O3 C8 C9 O4 -65.8(3)
C9 O4 C10 C11 7.2(4)
C9 O4 C10 C15 -173.7(2)
O4 C10 C11 C12 -178.3(2)
C15 C10 C11 C12 2.7(4)
C10 C11 C12 C13 0.3(4)
C11 C12 C13 C14 -2.4(4)
C12 C13 C14 C15 1.6(4)
C13 C14 C15 C10 1.3(4)
C13 C14 C15 C16 -177.9(2)
O4 C10 C15 C14 177.5(2)
C11 C10 C15 C14 -3.4(4)
O4 C10 C15 C16 -3.4(3)
C11 C10 C15 C16 175.8(2)
C17 N1 C16 C15 179.28(19)
C14 C15 C16 N1 13.2(3)
C10 C15 C16 N1 -166.0(2)
C16 N1 C17 C19 -172.9(2)
C16 N1 C17 C18 7.5(4)
N3 N2 C18 O5 -173.8(2)
C22 N2 C18 O5 -21.5(4)
N3 N2 C18 C17 5.3(2)
C22 N2 C18 C17 157.6(2)
C19 C17 C18 O5 178.0(2)
N1 C17 C18 O5 -2.4(4)
C19 C17 C18 N2 -1.0(2)
N1 C17 C18 N2 178.7(2)
N2 N3 C19 C17 7.1(3)
C21 N3 C19 C17 149.5(2)
N2 N3 C19 C20 -170.5(2)
C21 N3 C19 C20 -28.1(3)
N1 C17 C19 N3 176.5(2)
C18 C17 C19 N3 -3.8(3)
N1 C17 C19 C20 -6.2(4)
C18 C17 C19 C20 173.5(2)
N3 N2 C22 C27 -153.0(2)
C18 N2 C22 C27 57.5(3)
N3 N2 C22 C23 26.9(3)
C18 N2 C22 C23 -122.5(3)
C27 C22 C23 C24 0.4(4)
N2 C22 C23 C24 -179.5(2)
C22 C23 C24 C25 -1.3(4)
C23 C24 C25 C26 0.7(5)
C24 C25 C26 C27 0.9(5)
C23 C22 C27 C26 1.1(4)
N2 C22 C27 C26 -178.9(2)
C25 C26 C27 C22 -1.8(4)

loop_
_cod_related_entry_id
_cod_related_entry_database
_cod_related_entry_code
1 ChemSpider 30655062
